data_7126855
loop_
_publ_author_name
'Meena, Neha'
'Sharma, Shobha'
'Bhatt, Ramprasad'
'Shinde, Vikki N.'
'Sunda, Anurag Prakash'
'Bhuvanesh, Nattamai'
'Kumar, Anil'
'Joshi, Hemant'

_publ_section_title
;
 A selenium-coordinated palladium(ii) trans-dichloride molecular rotor as
 a catalyst for site-selective annulation of
 2-arylimidazo[1,2-a]pyridines.
;
_journal_issue 70
_journal_name_full 'Chemical communications (Cambridge, England)'
_journal_page_first 10223
_journal_page_last 10226
_journal_paper_doi 10.1039/d0cc03599h
_journal_volume 56
_journal_year 2020
_chemical_formula_moiety 'C28 H19 F N2'
_chemical_formula_sum 'C28 H19 F N2'
_chemical_formula_weight 402.45
_space_group_crystal_system monoclinic
_space_group_IT_number 14
_space_group_name_Hall '-P 2yn'
_space_group_name_H-M_alt 'P 1 21/n 1'
_atom_sites_solution_hydrogens geom
_atom_sites_solution_primary dual
_audit_creation_date 2020-04-06
_audit_creation_method
;
Olex2 1.2
(compiled 2018.05.29 svn.r3508 for OlexSys, GUI svn.r5506)
;
_audit_update_record
;
2020-05-05 deposited with the CCDC.	2020-07-08 downloaded from the CCDC.
;
_cell_angle_alpha 90
_cell_angle_beta 103.258(2)
_cell_angle_gamma 90
_cell_formula_units_Z 4
_cell_length_a 11.8050(6)
_cell_length_b 7.0310(3)
_cell_length_c 24.4855(11)
_cell_measurement_reflns_used 8412
_cell_measurement_temperature 110.0
_cell_measurement_theta_max 27.096
_cell_measurement_theta_min 2.763
_cell_volume 1978.15(16)
_computing_cell_refinement 'SAINT V8.38 Bruker AXS Inc., Madison, WI, USA.'
_computing_data_reduction 'SAINT V8.38 Bruker AXS Inc., Madison, WI, USA.'
_computing_molecular_graphics 'Olex2 (Dolomanov et al., 2009)'
_computing_publication_material 'Olex2 (Dolomanov et al., 2009)'
_computing_structure_refinement 'ShelXL (Sheldrick, 2015)'
_computing_structure_solution 'ShelXT (Sheldrick, 2015)'
_diffrn_ambient_temperature 110.0
_diffrn_measured_fraction_theta_full 0.998
_diffrn_measured_fraction_theta_max 0.994
_diffrn_measurement_device_type 'Bruker PHOTON II'
_diffrn_measurement_method '\f and \w scans'
_diffrn_radiation_type MoK\a
_diffrn_radiation_wavelength 0.71073
_diffrn_reflns_av_R_equivalents 0.0540
_diffrn_reflns_av_unetI/netI 0.0521
_diffrn_reflns_Laue_measured_fraction_full 0.998
_diffrn_reflns_Laue_measured_fraction_max 0.994
_diffrn_reflns_limit_h_max 15
_diffrn_reflns_limit_h_min -15
_diffrn_reflns_limit_k_max 9
_diffrn_reflns_limit_k_min -9
_diffrn_reflns_limit_l_max 30
_diffrn_reflns_limit_l_min -31
_diffrn_reflns_number 19934
_diffrn_reflns_point_group_measured_fraction_full 0.998
_diffrn_reflns_point_group_measured_fraction_max 0.994
_diffrn_reflns_theta_full 25.242
_diffrn_reflns_theta_max 27.546
_diffrn_reflns_theta_min 2.763
_diffrn_standards_number 0
_exptl_absorpt_coefficient_mu 0.086
_exptl_absorpt_correction_T_max 0.7398
_exptl_absorpt_correction_T_min 0.6886
_exptl_absorpt_correction_type multi-scan
_exptl_absorpt_process_details
'SADABS-2016/2 (Bruker,2016/2) was used for absorption correction. wR2(int) was 0.0975 before and 0.0645 after correction. The Ratio of minimum to maximum transmission is 0.9308. The \l/2 correction factor is Not present.'
_exptl_crystal_colour colourless
_exptl_crystal_colour_primary colourless
_exptl_crystal_density_diffrn 1.351
_exptl_crystal_description block
_exptl_crystal_F_000 840
_exptl_crystal_size_max 0.239
_exptl_crystal_size_mid 0.153
_exptl_crystal_size_min 0.032
_refine_diff_density_max 0.267
_refine_diff_density_min -0.196
_refine_diff_density_rms 0.054
_refine_ls_extinction_coef 0.0105(10)
_refine_ls_extinction_expression Fc^*^=kFc[1+0.001xFc^2^\l^3^/sin(2\q)]^-1/4^
_refine_ls_extinction_method 'SHELXL-2018/3 (Sheldrick 2018)'
_refine_ls_goodness_of_fit_ref 1.053
_refine_ls_hydrogen_treatment constr
_refine_ls_matrix_type full
_refine_ls_number_parameters 282
_refine_ls_number_reflns 4525
_refine_ls_number_restraints 0
_refine_ls_restrained_S_all 1.053
_refine_ls_R_factor_all 0.0799
_refine_ls_R_factor_gt 0.0451
_refine_ls_shift/su_max 0.000
_refine_ls_shift/su_mean 0.000
_refine_ls_structure_factor_coef Fsqd
_refine_ls_weighting_details 'w=1/[\s^2^(Fo^2^)+(0.0333P)^2^+1.0378P] where P=(Fo^2^+2Fc^2^)/3'
_refine_ls_weighting_scheme calc
_refine_ls_wR_factor_gt 0.0930
_refine_ls_wR_factor_ref 0.1128
_reflns_Friedel_coverage 0.000
_reflns_number_gt 3131
_reflns_number_total 4525
_reflns_threshold_expression 'I > 2\s(I)'
_cod_data_source_file d0cc03599h2.cif
_cod_data_source_block nm262
_cod_depositor_comments 'Adding full bibliography for 7126854--7126855.cif.'
_cod_database_code 7126855
_shelx_shelxl_version_number 2018/3
_shelx_space_group_comment
;
The symmetry employed for this shelxl refinement is uniquely defined
by the following loop, which should always be used as a source of
symmetry information in preference to the above space-group names.
They are only intended as comments.
;
_shelx_estimated_absorpt_t_max 0.997
_shelx_estimated_absorpt_t_min 0.980
_olex2_refinement_description
;
1. Fixed Uiso
 At 1.2 times of:
  All C(H) groups
 At 1.5 times of:
  All C(H,H,H) groups
2.a Aromatic/amide H refined with riding coordinates:
 C2(H2), C3(H3), C12(H12), C13(H13), C14(H14), C15(H15), C16(H16), C18(H18),
 C19(H19), C20(H20), C21(H21), C22(H22), C24(H24), C25(H25), C27(H27), C28(H28)
2.b Idealised Me refined as rotating group:
 C10(H10A,H10B,H10C)
;
_olex2_submission_special_instructions 'No special instructions were received'

loop_
_space_group_symop_operation_xyz
'x, y, z'
'-x+1/2, y+1/2, -z+1/2'
'-x, -y, -z'
'x-1/2, -y-1/2, z-1/2'

loop_
_atom_site_label
_atom_site_type_symbol
_atom_site_fract_x
_atom_site_fract_y
_atom_site_fract_z
_atom_site_U_iso_or_equiv
_atom_site_adp_type
_atom_site_occupancy
_atom_site_site_symmetry_order
_atom_site_calc_flag
_atom_site_refinement_flags_posn
_atom_site_refinement_flags_adp
_atom_site_refinement_flags_occupancy
_atom_site_disorder_assembly
_atom_site_disorder_group
F1 F 0.91726(9) 0.05284(16) 0.43330(4) 0.0302(3) Uani 1 1 d . . . . .
N1 N 0.35971(12) 0.3158(2) 0.52942(6) 0.0186(3) Uani 1 1 d . . . . .
N2 N 0.39946(12) 0.2503(2) 0.44782(6) 0.0205(3) Uani 1 1 d . . . . .
C1 C 0.31240(15) 0.2929(2) 0.47372(7) 0.0199(4) Uani 1 1 d . . . . .
C2 C 0.19218(15) 0.3104(3) 0.45889(7) 0.0232(4) Uani 1 1 d . . . . .
H2 H 0.150378 0.297775 0.420991 0.028 Uiso 1 1 calc R . . . .
C3 C 0.13500(16) 0.3474(2) 0.50161(7) 0.0227(4) Uani 1 1 d . . . . .
H3 H 0.052639 0.358489 0.491322 0.027 Uiso 1 1 calc R . . . .
C4 C 0.18923(15) 0.3695(2) 0.55879(7) 0.0212(4) Uani 1 1 d . . . . .
C5 C 0.31008(15) 0.3527(2) 0.57354(7) 0.0186(4) Uani 1 1 d . . . . .
C6 C 0.40778(15) 0.3465(2) 0.62126(7) 0.0192(4) Uani 1 1 d . . . . .
C7 C 0.50854(15) 0.3055(2) 0.60235(7) 0.0189(4) Uani 1 1 d . . . . .
C8 C 0.47601(14) 0.2860(2) 0.54240(7) 0.0183(4) Uani 1 1 d . . . . .
C9 C 0.49928(15) 0.2466(2) 0.48867(7) 0.0188(4) Uani 1 1 d . . . . .
C10 C 0.11751(16) 0.4057(3) 0.60120(7) 0.0260(4) Uani 1 1 d . . . . .
H10A H 0.144488 0.323058 0.633824 0.039 Uiso 1 1 calc GR . . . .
H10B H 0.035533 0.378519 0.584309 0.039 Uiso 1 1 calc GR . . . .
H10C H 0.125772 0.539043 0.613097 0.039 Uiso 1 1 calc GR . . . .
C11 C 0.40276(15) 0.3639(3) 0.68087(7) 0.0212(4) Uani 1 1 d . . . . .
C12 C 0.35292(16) 0.5209(3) 0.70085(8) 0.0264(4) Uani 1 1 d . . . . .
H12 H 0.320294 0.619702 0.675659 0.032 Uiso 1 1 calc R . . . .
C13 C 0.35019(17) 0.5352(3) 0.75710(8) 0.0310(5) Uani 1 1 d . . . . .
H13 H 0.315270 0.642710 0.770091 0.037 Uiso 1 1 calc R . . . .
C14 C 0.39835(16) 0.3929(3) 0.79419(8) 0.0333(5) Uani 1 1 d . . . . .
H14 H 0.397765 0.403452 0.832799 0.040 Uiso 1 1 calc R . . . .
C15 C 0.44726(16) 0.2355(3) 0.77497(8) 0.0316(5) Uani 1 1 d . . . . .
H15 H 0.479518 0.136905 0.800340 0.038 Uiso 1 1 calc R . . . .
C16 C 0.44948(15) 0.2207(3) 0.71869(7) 0.0241(4) Uani 1 1 d . . . . .
H16 H 0.483215 0.111690 0.705811 0.029 Uiso 1 1 calc R . . . .
C17 C 0.62708(15) 0.2939(3) 0.63915(7) 0.0199(4) Uani 1 1 d . . . . .
C18 C 0.67489(16) 0.4536(3) 0.66967(7) 0.0264(4) Uani 1 1 d . . . . .
H18 H 0.631176 0.568082 0.666797 0.032 Uiso 1 1 calc R . . . .
C19 C 0.78537(17) 0.4465(3) 0.70405(8) 0.0340(5) Uani 1 1 d . . . . .
H19 H 0.816989 0.555645 0.724974 0.041 Uiso 1 1 calc R . . . .
C20 C 0.85016(17) 0.2807(3) 0.70809(8) 0.0355(5) Uani 1 1 d . . . . .
H20 H 0.926584 0.276449 0.731299 0.043 Uiso 1 1 calc R . . . .
C21 C 0.80307(17) 0.1216(3) 0.67819(8) 0.0316(5) Uani 1 1 d . . . . .
H21 H 0.847151 0.007445 0.681212 0.038 Uiso 1 1 calc R . . . .
C22 C 0.69207(16) 0.1271(3) 0.64385(7) 0.0255(4) Uani 1 1 d . . . . .
H22 H 0.660317 0.017024 0.623500 0.031 Uiso 1 1 calc R . . . .
C23 C 0.60976(15) 0.2017(2) 0.47429(7) 0.0194(4) Uani 1 1 d . . . . .
C24 C 0.71484(15) 0.2120(3) 0.51390(7) 0.0225(4) Uani 1 1 d . . . . .
H24 H 0.715469 0.254096 0.550829 0.027 Uiso 1 1 calc R . . . .
C25 C 0.81875(16) 0.1618(3) 0.50045(7) 0.0242(4) Uani 1 1 d . . . . .
H25 H 0.890288 0.167730 0.527733 0.029 Uiso 1 1 calc R . . . .
C26 C 0.81538(15) 0.1034(3) 0.44674(7) 0.0227(4) Uani 1 1 d . . . . .
C27 C 0.71410(15) 0.0932(2) 0.40581(7) 0.0224(4) Uani 1 1 d . . . . .
H27 H 0.714849 0.052535 0.368892 0.027 Uiso 1 1 calc R . . . .
C28 C 0.61098(15) 0.1435(2) 0.41981(7) 0.0211(4) Uani 1 1 d . . . . .
H28 H 0.540113 0.138568 0.392040 0.025 Uiso 1 1 calc R . . . .

loop_
_atom_site_aniso_label
_atom_site_aniso_U_11
_atom_site_aniso_U_22
_atom_site_aniso_U_33
_atom_site_aniso_U_23
_atom_site_aniso_U_13
_atom_site_aniso_U_12
F1 0.0225(6) 0.0408(7) 0.0304(6) -0.0008(5) 0.0124(5) 0.0014(5)
N1 0.0196(8) 0.0192(7) 0.0168(7) -0.0001(6) 0.0037(6) 0.0020(6)
N2 0.0225(8) 0.0196(8) 0.0194(8) -0.0008(6) 0.0046(6) 0.0004(6)
C1 0.0234(9) 0.0176(9) 0.0178(9) 0.0000(7) 0.0028(7) 0.0008(7)
C2 0.0244(10) 0.0230(9) 0.0200(9) -0.0008(7) 0.0007(7) 0.0025(8)
C3 0.0193(9) 0.0231(9) 0.0244(9) -0.0010(7) 0.0025(7) 0.0020(7)
C4 0.0208(9) 0.0188(9) 0.0242(9) 0.0003(7) 0.0055(7) 0.0019(7)
C5 0.0201(9) 0.0186(9) 0.0172(9) -0.0002(6) 0.0047(7) 0.0019(7)
C6 0.0205(9) 0.0174(9) 0.0194(9) -0.0005(7) 0.0040(7) 0.0004(7)
C7 0.0206(9) 0.0169(9) 0.0190(9) 0.0007(7) 0.0042(7) -0.0005(7)
C8 0.0182(9) 0.0156(8) 0.0209(9) 0.0002(7) 0.0041(7) 0.0007(7)
C9 0.0238(9) 0.0153(8) 0.0180(9) 0.0008(6) 0.0062(7) -0.0001(7)
C10 0.0217(9) 0.0299(10) 0.0264(10) -0.0003(8) 0.0054(7) 0.0028(8)
C11 0.0184(9) 0.0272(10) 0.0180(9) -0.0016(7) 0.0040(7) -0.0019(7)
C12 0.0250(10) 0.0288(10) 0.0255(10) -0.0030(8) 0.0059(8) 0.0011(8)
C13 0.0276(11) 0.0401(12) 0.0269(10) -0.0103(9) 0.0096(8) 0.0008(9)
C14 0.0225(10) 0.0594(14) 0.0189(9) -0.0033(9) 0.0067(8) -0.0036(10)
C15 0.0230(10) 0.0489(13) 0.0229(10) 0.0075(9) 0.0054(8) 0.0032(9)
C16 0.0191(9) 0.0310(10) 0.0226(9) 0.0017(8) 0.0057(7) 0.0012(8)
C17 0.0184(9) 0.0265(9) 0.0156(8) 0.0015(7) 0.0056(7) -0.0004(7)
C18 0.0225(10) 0.0313(11) 0.0255(10) -0.0036(8) 0.0057(8) -0.0023(8)
C19 0.0273(11) 0.0455(13) 0.0281(11) -0.0071(9) 0.0043(8) -0.0068(9)
C20 0.0211(10) 0.0546(14) 0.0279(11) 0.0016(9) -0.0004(8) -0.0007(10)
C21 0.0249(10) 0.0395(12) 0.0300(11) 0.0072(9) 0.0058(8) 0.0092(9)
C22 0.0242(10) 0.0291(10) 0.0236(9) 0.0016(7) 0.0066(7) 0.0015(8)
C23 0.0243(9) 0.0145(8) 0.0208(9) 0.0023(7) 0.0079(7) -0.0010(7)
C24 0.0255(10) 0.0244(10) 0.0188(9) 0.0003(7) 0.0077(7) -0.0033(8)
C25 0.0222(9) 0.0281(10) 0.0224(9) 0.0012(7) 0.0057(7) -0.0027(8)
C26 0.0211(9) 0.0228(9) 0.0272(10) 0.0021(7) 0.0114(7) -0.0004(8)
C27 0.0269(10) 0.0210(9) 0.0213(9) -0.0004(7) 0.0101(7) -0.0012(8)
C28 0.0224(9) 0.0202(9) 0.0207(9) 0.0000(7) 0.0048(7) -0.0018(7)

loop_
_atom_type_symbol
_atom_type_description
_atom_type_scat_dispersion_real
_atom_type_scat_dispersion_imag
_atom_type_scat_source
C C 0.0033 0.0016 'International Tables Vol C Tables 4.2.6.8 and 6.1.1.4'
H H 0.0000 0.0000 'International Tables Vol C Tables 4.2.6.8 and 6.1.1.4'
F F 0.0171 0.0103 'International Tables Vol C Tables 4.2.6.8 and 6.1.1.4'
N N 0.0061 0.0033 'International Tables Vol C Tables 4.2.6.8 and 6.1.1.4'

loop_
_geom_angle_atom_site_label_1
_geom_angle_atom_site_label_2
_geom_angle_atom_site_label_3
_geom_angle
_geom_angle_site_symmetry_1
_geom_angle_site_symmetry_3
_geom_angle_publ_flag
C1 N1 C5 131.56(15) . . ?
C8 N1 C1 112.25(14) . . ?
C8 N1 C5 116.08(14) . . ?
C1 N2 C9 106.35(14) . . ?
N1 C1 C2 114.35(15) . . ?
N2 C1 N1 108.27(14) . . ?
N2 C1 C2 137.31(16) . . ?
C1 C2 H2 121.2 . . ?
C1 C2 C3 117.56(16) . . ?
C3 C2 H2 121.2 . . ?
C2 C3 H3 117.3 . . ?
C2 C3 C4 125.38(17) . . ?
C4 C3 H3 117.3 . . ?
C3 C4 C10 120.36(16) . . ?
C5 C4 C3 116.94(16) . . ?
C5 C4 C10 122.69(15) . . ?
N1 C5 C4 114.21(15) . . ?
N1 C5 C6 103.10(14) . . ?
C4 C5 C6 142.50(16) . . ?
C5 C6 C11 126.26(15) . . ?
C7 C6 C5 108.67(14) . . ?
C7 C6 C11 124.89(15) . . ?
C6 C7 C8 108.01(14) . . ?
C6 C7 C17 124.37(15) . . ?
C8 C7 C17 127.57(15) . . ?
N1 C8 C7 104.14(14) . . ?
N1 C8 C9 102.26(14) . . ?
C9 C8 C7 153.55(16) . . ?
N2 C9 C8 110.84(14) . . ?
N2 C9 C23 119.85(14) . . ?
C8 C9 C23 129.29(15) . . ?
C4 C10 H10A 109.5 . . ?
C4 C10 H10B 109.5 . . ?
C4 C10 H10C 109.5 . . ?
H10A C10 H10B 109.5 . . ?
H10A C10 H10C 109.5 . . ?
H10B C10 H10C 109.5 . . ?
C12 C11 C6 121.90(16) . . ?
C12 C11 C16 118.33(16) . . ?
C16 C11 C6 119.77(16) . . ?
C11 C12 H12 119.5 . . ?
C13 C12 C11 120.94(18) . . ?
C13 C12 H12 119.5 . . ?
C12 C13 H13 120.0 . . ?
C14 C13 C12 119.95(18) . . ?
C14 C13 H13 120.0 . . ?
C13 C14 H14 120.1 . . ?
C15 C14 C13 119.85(17) . . ?
C15 C14 H14 120.1 . . ?
C14 C15 H15 119.9 . . ?
C14 C15 C16 120.21(19) . . ?
C16 C15 H15 119.9 . . ?
C11 C16 H16 119.6 . . ?
C15 C16 C11 120.71(18) . . ?
C15 C16 H16 119.6 . . ?
C18 C17 C7 119.40(16) . . ?
C22 C17 C7 121.48(16) . . ?
C22 C17 C18 119.11(16) . . ?
C17 C18 H18 119.8 . . ?
C19 C18 C17 120.47(18) . . ?
C19 C18 H18 119.8 . . ?
C18 C19 H19 119.9 . . ?
C18 C19 C20 120.16(19) . . ?
C20 C19 H19 119.9 . . ?
C19 C20 H20 120.2 . . ?
C21 C20 C19 119.67(18) . . ?
C21 C20 H20 120.2 . . ?
C20 C21 H21 119.7 . . ?
C20 C21 C22 120.53(19) . . ?
C22 C21 H21 119.7 . . ?
C17 C22 H22 120.0 . . ?
C21 C22 C17 120.05(18) . . ?
C21 C22 H22 120.0 . . ?
C24 C23 C9 121.57(15) . . ?
C24 C23 C28 118.55(16) . . ?
C28 C23 C9 119.87(16) . . ?
C23 C24 H24 119.4 . . ?
C25 C24 C23 121.16(16) . . ?
C25 C24 H24 119.4 . . ?
C24 C25 H25 120.9 . . ?
C26 C25 C24 118.15(17) . . ?
C26 C25 H25 120.9 . . ?
F1 C26 C25 118.46(16) . . ?
F1 C26 C27 118.54(15) . . ?
C25 C26 C27 123.00(17) . . ?
C26 C27 H27 120.9 . . ?
C26 C27 C28 118.25(16) . . ?
C28 C27 H27 120.9 . . ?
C23 C28 H28 119.6 . . ?
C27 C28 C23 120.87(16) . . ?
C27 C28 H28 119.6 . . ?

loop_
_geom_bond_atom_site_label_1
_geom_bond_atom_site_label_2
_geom_bond_distance
_geom_bond_site_symmetry_2
_geom_bond_publ_flag
F1 C26 1.3648(19) . ?
N1 C1 1.360(2) . ?
N1 C5 1.367(2) . ?
N1 C8 1.353(2) . ?
N2 C1 1.359(2) . ?
N2 C9 1.360(2) . ?
C1 C2 1.387(2) . ?
C2 H2 0.9500 . ?
C2 C3 1.393(2) . ?
C3 H3 0.9500 . ?
C3 C4 1.408(2) . ?
C4 C5 1.394(2) . ?
C4 C10 1.504(2) . ?
C5 C6 1.442(2) . ?
C6 C7 1.402(2) . ?
C6 C11 1.479(2) . ?
C7 C8 1.436(2) . ?
C7 C17 1.483(2) . ?
C8 C9 1.431(2) . ?
C9 C23 1.461(2) . ?
C10 H10A 0.9800 . ?
C10 H10B 0.9800 . ?
C10 H10C 0.9800 . ?
C11 C12 1.391(2) . ?
C11 C16 1.394(2) . ?
C12 H12 0.9500 . ?
C12 C13 1.389(3) . ?
C13 H13 0.9500 . ?
C13 C14 1.383(3) . ?
C14 H14 0.9500 . ?
C14 C15 1.380(3) . ?
C15 H15 0.9500 . ?
C15 C16 1.388(3) . ?
C16 H16 0.9500 . ?
C17 C18 1.394(2) . ?
C17 C22 1.391(3) . ?
C18 H18 0.9500 . ?
C18 C19 1.382(3) . ?
C19 H19 0.9500 . ?
C19 C20 1.385(3) . ?
C20 H20 0.9500 . ?
C20 C21 1.382(3) . ?
C21 H21 0.9500 . ?
C21 C22 1.386(3) . ?
C22 H22 0.9500 . ?
C23 C24 1.390(2) . ?
C23 C28 1.398(2) . ?
C24 H24 0.9500 . ?
C24 C25 1.387(2) . ?
C25 H25 0.9500 . ?
C25 C26 1.369(2) . ?
C26 C27 1.375(2) . ?
C27 H27 0.9500 . ?
C27 C28 1.384(2) . ?
C28 H28 0.9500 . ?

loop_
_geom_torsion_atom_site_label_1
_geom_torsion_atom_site_label_2
_geom_torsion_atom_site_label_3
_geom_torsion_atom_site_label_4
_geom_torsion
_geom_torsion_site_symmetry_1
_geom_torsion_site_symmetry_2
_geom_torsion_site_symmetry_3
_geom_torsion_site_symmetry_4
_geom_torsion_publ_flag
F1 C26 C27 C28 179.60(15) . . . . ?
N1 C1 C2 C3 -0.4(2) . . . . ?
N1 C5 C6 C7 -0.30(19) . . . . ?
N1 C5 C6 C11 -175.52(16) . . . . ?
N1 C8 C9 N2 -1.35(18) . . . . ?
N1 C8 C9 C23 -179.74(16) . . . . ?
N2 C1 C2 C3 176.2(2) . . . . ?
N2 C9 C23 C24 174.55(16) . . . . ?
N2 C9 C23 C28 -6.6(2) . . . . ?
C1 N1 C5 C4 0.1(3) . . . . ?
C1 N1 C5 C6 176.17(17) . . . . ?
C1 N1 C8 C7 -176.83(14) . . . . ?
C1 N1 C8 C9 1.64(18) . . . . ?
C1 N2 C9 C8 0.58(19) . . . . ?
C1 N2 C9 C23 179.14(15) . . . . ?
C1 C2 C3 C4 0.4(3) . . . . ?
C2 C3 C4 C5 -0.1(3) . . . . ?
C2 C3 C4 C10 -178.90(17) . . . . ?
C3 C4 C5 N1 -0.1(2) . . . . ?
C3 C4 C5 C6 -173.8(2) . . . . ?
C4 C5 C6 C7 173.8(2) . . . . ?
C4 C5 C6 C11 -1.4(4) . . . . ?
C5 N1 C1 N2 -177.40(16) . . . . ?
C5 N1 C1 C2 0.2(3) . . . . ?
C5 N1 C8 C7 -0.16(19) . . . . ?
C5 N1 C8 C9 178.31(14) . . . . ?
C5 C6 C7 C8 0.22(19) . . . . ?
C5 C6 C7 C17 177.87(16) . . . . ?
C5 C6 C11 C12 -56.7(3) . . . . ?
C5 C6 C11 C16 123.64(19) . . . . ?
C6 C7 C8 N1 -0.05(18) . . . . ?
C6 C7 C8 C9 -176.7(3) . . . . ?
C6 C7 C17 C18 -60.9(2) . . . . ?
C6 C7 C17 C22 119.3(2) . . . . ?
C6 C11 C12 C13 -179.34(17) . . . . ?
C6 C11 C16 C15 179.03(16) . . . . ?
C7 C6 C11 C12 128.80(19) . . . . ?
C7 C6 C11 C16 -50.8(3) . . . . ?
C7 C8 C9 N2 175.3(3) . . . . ?
C7 C8 C9 C23 -3.1(5) . . . . ?
C7 C17 C18 C19 -179.71(17) . . . . ?
C7 C17 C22 C21 179.35(16) . . . . ?
C8 N1 C1 N2 -1.4(2) . . . . ?
C8 N1 C1 C2 176.19(15) . . . . ?
C8 N1 C5 C4 -175.78(15) . . . . ?
C8 N1 C5 C6 0.29(19) . . . . ?
C8 C7 C17 C18 116.3(2) . . . . ?
C8 C7 C17 C22 -63.5(2) . . . . ?
C8 C9 C23 C24 -7.2(3) . . . . ?
C8 C9 C23 C28 171.68(17) . . . . ?
C9 N2 C1 N1 0.44(19) . . . . ?
C9 N2 C1 C2 -176.3(2) . . . . ?
C9 C23 C24 C25 177.42(16) . . . . ?
C9 C23 C28 C27 -177.48(16) . . . . ?
C10 C4 C5 N1 178.63(16) . . . . ?
C10 C4 C5 C6 4.9(4) . . . . ?
C11 C6 C7 C8 175.53(16) . . . . ?
C11 C6 C7 C17 -6.8(3) . . . . ?
C11 C12 C13 C14 0.6(3) . . . . ?
C12 C11 C16 C15 -0.6(3) . . . . ?
C12 C13 C14 C15 -1.1(3) . . . . ?
C13 C14 C15 C16 0.8(3) . . . . ?
C14 C15 C16 C11 0.1(3) . . . . ?
C16 C11 C12 C13 0.3(3) . . . . ?
C17 C7 C8 N1 -177.60(16) . . . . ?
C17 C7 C8 C9 5.8(5) . . . . ?
C17 C18 C19 C20 0.6(3) . . . . ?
C18 C17 C22 C21 -0.5(3) . . . . ?
C18 C19 C20 C21 -0.9(3) . . . . ?
C19 C20 C21 C22 0.6(3) . . . . ?
C20 C21 C22 C17 0.1(3) . . . . ?
C22 C17 C18 C19 0.1(3) . . . . ?
C23 C24 C25 C26 0.7(3) . . . . ?
C24 C23 C28 C27 1.4(3) . . . . ?
C24 C25 C26 F1 -179.64(16) . . . . ?
C24 C25 C26 C27 0.2(3) . . . . ?
C25 C26 C27 C28 -0.3(3) . . . . ?
C26 C27 C28 C23 -0.6(3) . . . . ?
C28 C23 C24 C25 -1.5(3) . . . . ?
